data_7705772
loop_
_publ_author_name
'Plajer, Alex J.'
'Crusius, Daniel'
'Jethwa, Rajesh B.'
'Garc\'ia-Romero, \'Alvaro'
'Bond, Andrew D.'
'Garc\'ia-Rodr\'iguez, Ra\'ul'
'Wright, Dominic S.'

_publ_section_title
;
 Coordination chemistry of the bench-stable tris-2-pyridyl pnictogen
 ligands [E(6-Me-2-py)<sub>3</sub>] (E = As, As[double bond, length as
 m-dash]O, Sb).
;
_journal_issue 7
_journal_name_full 'Dalton transactions (Cambridge, England : 2003)'
_journal_page_first 2393
_journal_page_last 2402
_journal_paper_doi 10.1039/d0dt03732j
_journal_volume 50
_journal_year 2021
_chemical_formula_moiety 'C28 H32 As Cl2 N3 Ru, C H2 Cl2'
_chemical_formula_sum 'C29 H34 As Cl4 N3 Ru'
_chemical_formula_weight 742.38
_space_group_crystal_system triclinic
_space_group_IT_number 2
_space_group_name_Hall '-P 1'
_space_group_name_H-M_alt 'P -1'
_atom_sites_solution_hydrogens geom
_atom_sites_solution_primary dual
_atom_sites_solution_secondary difmap
_audit_creation_method SHELXL-2018/1
_audit_update_record
;
2020-10-20 deposited with the CCDC.	2020-11-26 downloaded from the CCDC.
;
_cell_angle_alpha 88.9504(12)
_cell_angle_beta 74.5037(11)
_cell_angle_gamma 85.8931(12)
_cell_formula_units_Z 2
_cell_length_a 11.6321(3)
_cell_length_b 11.8492(3)
_cell_length_c 12.1214(3)
_cell_measurement_reflns_used 9970
_cell_measurement_temperature 180(2)
_cell_measurement_theta_max 66.58
_cell_measurement_theta_min 3.74
_cell_volume 1605.84(7)
_computing_cell_refinement 'SAINT (Bruker, 2016)'
_computing_data_collection 'APEX3 (Bruker, 2016)'
_computing_data_reduction SAINT
_computing_molecular_graphics 'Mercury (Macrae et al., 2008)'
_computing_publication_material SHELXL
_computing_structure_refinement 'SHELXL (Sheldrick, 2015)'
_computing_structure_solution 'SHELXT (Sheldrick, 2015)'
_diffrn_ambient_temperature 180(2)
_diffrn_measured_fraction_theta_full 0.992
_diffrn_measured_fraction_theta_max 0.992
_diffrn_measurement_device_type 'Bruker D8-QUEST PHOTON-100'
_diffrn_measurement_method '\w and \f-scans'
_diffrn_radiation_type CuK\a
_diffrn_radiation_wavelength 1.54178
_diffrn_reflns_av_R_equivalents 0.0368
_diffrn_reflns_av_unetI/netI 0.0392
_diffrn_reflns_Laue_measured_fraction_full 0.992
_diffrn_reflns_Laue_measured_fraction_max 0.992
_diffrn_reflns_limit_h_max 13
_diffrn_reflns_limit_h_min -13
_diffrn_reflns_limit_k_max 14
_diffrn_reflns_limit_k_min -14
_diffrn_reflns_limit_l_max 14
_diffrn_reflns_limit_l_min -14
_diffrn_reflns_number 16619
_diffrn_reflns_point_group_measured_fraction_full 0.992
_diffrn_reflns_point_group_measured_fraction_max 0.992
_diffrn_reflns_theta_full 66.571
_diffrn_reflns_theta_max 66.571
_diffrn_reflns_theta_min 3.740
_diffrn_source 'Incoatec I\mS Cu microsource'
_exptl_absorpt_coefficient_mu 8.332
_exptl_absorpt_correction_T_max 0.7528
_exptl_absorpt_correction_T_min 0.4388
_exptl_absorpt_correction_type multi-scan
_exptl_absorpt_process_details 'SADABS (Bruker, 2014)'
_exptl_crystal_colour red
_exptl_crystal_density_diffrn 1.535
_exptl_crystal_description needle
_exptl_crystal_F_000 748
_exptl_crystal_size_max 0.230
_exptl_crystal_size_mid 0.070
_exptl_crystal_size_min 0.070
_refine_diff_density_max 0.745
_refine_diff_density_min -1.043
_refine_diff_density_rms 0.099
_refine_ls_extinction_method none
_refine_ls_goodness_of_fit_ref 1.064
_refine_ls_hydrogen_treatment constr
_refine_ls_matrix_type full
_refine_ls_number_parameters 359
_refine_ls_number_reflns 5634
_refine_ls_number_restraints 27
_refine_ls_restrained_S_all 1.086
_refine_ls_R_factor_all 0.0419
_refine_ls_R_factor_gt 0.0341
_refine_ls_shift/su_max 0.001
_refine_ls_shift/su_mean 0.000
_refine_ls_structure_factor_coef Fsqd
_refine_ls_weighting_details 'w=1/[\s^2^(Fo^2^)+(0.0356P)^2^+3.3109P] where P=(Fo^2^+2Fc^2^)/3'
_refine_ls_weighting_scheme calc
_refine_ls_wR_factor_gt 0.0838
_refine_ls_wR_factor_ref 0.0886
_reflns_Friedel_coverage 0.000
_reflns_number_gt 4926
_reflns_number_total 5634
_reflns_threshold_expression 'I > 2\s(I)'
_cod_data_source_file d0dt03732j2.cif
_cod_data_source_block 9A
_cod_depositor_comments 'Adding full bibliography for 7705770--7705782.cif.'
_cod_database_code 7705772
_cambridge_user_name 'Alex Plajer'
_cambridge_user_crsid ajp233
_cambridge_supervisor_name 'Dominic Wright'
_cambridge_supervisor_crsid dsw1000
_cambridge_crystallographer_name 'Andrew Bond'
_cambridge_crystallographer_crsid adb29
_cambridge_sample_id AP269As
_cambridge_data_id DW_B1_0299
_shelx_space_group_comment
;
The symmetry employed for this shelxl refinement is uniquely defined
by the following loop, which should always be used as a source of
symmetry information in preference to the above space-group names.
They are only intended as comments.
;
_shelx_estimated_absorpt_t_min 0.250
_shelx_estimated_absorpt_t_max 0.593

loop_
_space_group_symop_operation_xyz
'x, y, z'
'-x, -y, -z'

loop_
_atom_site_label
_atom_site_type_symbol
_atom_site_fract_x
_atom_site_fract_y
_atom_site_fract_z
_atom_site_U_iso_or_equiv
_atom_site_adp_type
_atom_site_occupancy
_atom_site_site_symmetry_order
_atom_site_calc_flag
_atom_site_refinement_flags_posn
_atom_site_refinement_flags_adp
_atom_site_refinement_flags_occupancy
_atom_site_disorder_assembly
_atom_site_disorder_group
Ru1 Ru 0.84903(2) 0.85180(2) 0.14613(2) 0.01738(9) Uani 1 1 d . . . . .
As1 As 0.78588(3) 0.75492(3) 0.33062(3) 0.01794(11) Uani 1 1 d . . . . .
Cl1 Cl 0.87091(8) 1.01915(7) 0.24864(8) 0.0265(2) Uani 1 1 d . . . . .
Cl2 Cl 1.04764(8) 0.78078(8) 0.15291(8) 0.0317(2) Uani 1 1 d . . . . .
N1 N 0.7708(3) 0.7683(3) 0.5628(3) 0.0272(7) Uani 1 1 d . . . . .
N2 N 0.5487(3) 0.8435(3) 0.3892(3) 0.0317(8) Uani 1 1 d . . . . .
N3 N 0.7737(3) 0.5357(3) 0.2594(3) 0.0259(7) Uani 1 1 d . . . . .
C1 C 0.8436(3) 0.7947(3) 0.4618(3) 0.0225(8) Uani 1 1 d . . . . .
C2 C 0.9508(4) 0.8437(3) 0.4489(4) 0.0299(9) Uani 1 1 d . . . . .
H2A H 1.001410 0.858464 0.375261 0.036 Uiso 1 1 calc R U . . .
C3 C 0.9815(4) 0.8704(3) 0.5481(4) 0.0352(10) Uani 1 1 d . . . . .
H3A H 1.054470 0.903825 0.543397 0.042 Uiso 1 1 calc R U . . .
C4 C 0.9056(4) 0.8481(3) 0.6531(4) 0.0341(10) Uani 1 1 d . . . . .
H4A H 0.924105 0.868465 0.721478 0.041 Uiso 1 1 calc R U . . .
C5 C 0.8015(4) 0.7954(4) 0.6580(3) 0.0329(10) Uani 1 1 d . . . . .
C6 C 0.7182(5) 0.7624(6) 0.7699(4) 0.0574(15) Uani 1 1 d . . . . .
H6A H 0.644166 0.738455 0.756375 0.086 Uiso 1 1 calc R U . . .
H6B H 0.699498 0.827437 0.822035 0.086 Uiso 1 1 calc R U . . .
H6C H 0.756508 0.699931 0.804169 0.086 Uiso 1 1 calc R U . . .
C7 C 0.6148(3) 0.7515(3) 0.4052(3) 0.0243(8) Uani 1 1 d . . . . .
C8 C 0.5708(4) 0.6615(4) 0.4746(4) 0.0352(10) Uani 1 1 d . . . . .
H8A H 0.621456 0.597287 0.483310 0.042 Uiso 1 1 calc R U . . .
C9 C 0.4501(5) 0.6690(4) 0.5307(5) 0.0523(13) Uani 1 1 d . . . . .
H9A H 0.415515 0.608804 0.578050 0.063 Uiso 1 1 calc R U . . .
C10 C 0.3808(4) 0.7647(4) 0.5172(5) 0.0503(13) Uani 1 1 d . . . . .
H10A H 0.298202 0.771691 0.556530 0.060 Uiso 1 1 calc R U . . .
C11 C 0.4317(4) 0.8502(4) 0.4463(4) 0.0426(11) Uani 1 1 d . . . . .
C12 C 0.3594(5) 0.9558(5) 0.4287(6) 0.0673(17) Uani 1 1 d . . . . .
H12A H 0.295545 0.972973 0.498625 0.101 Uiso 1 1 calc R U . . .
H12B H 0.324250 0.944390 0.365095 0.101 Uiso 1 1 calc R U . . .
H12C H 0.411343 1.018951 0.410860 0.101 Uiso 1 1 calc R U . . .
C13 C 0.8325(3) 0.5931(3) 0.3184(3) 0.0235(8) Uani 1 1 d . . . . .
C14 C 0.9198(4) 0.5434(3) 0.3650(4) 0.0315(9) Uani 1 1 d . . . . .
H14A H 0.961280 0.587106 0.404823 0.038 Uiso 1 1 calc R U . . .
C15 C 0.9448(4) 0.4272(4) 0.3517(4) 0.0403(11) Uani 1 1 d . . . . .
H15A H 1.003836 0.389800 0.383131 0.048 Uiso 1 1 calc R U . . .
C16 C 0.8842(4) 0.3672(3) 0.2934(4) 0.0373(11) Uani 1 1 d . . . . .
H16A H 0.899582 0.287523 0.285198 0.045 Uiso 1 1 calc R U . . .
C17 C 0.7996(4) 0.4235(3) 0.2460(3) 0.0324(9) Uani 1 1 d . . . . .
C18 C 0.7357(5) 0.3631(4) 0.1758(5) 0.0514(13) Uani 1 1 d . . . . .
H18A H 0.660112 0.405891 0.176828 0.077 Uiso 1 1 calc R U . . .
H18B H 0.719201 0.287506 0.207758 0.077 Uiso 1 1 calc R U . . .
H18C H 0.785641 0.356130 0.096831 0.077 Uiso 1 1 calc R U . . .
C19 C 0.7363(4) 0.9573(3) 0.0570(3) 0.0245(8) Uani 1 1 d . . . . .
C20 C 0.8535(4) 0.9406(3) -0.0179(3) 0.0252(8) Uani 1 1 d . . . . .
H20A H 0.894632 1.003899 -0.052940 0.030 Uiso 1 1 calc R U . . .
C21 C 0.9088(4) 0.8305(3) -0.0402(3) 0.0267(8) Uani 1 1 d . . . . .
H21A H 0.987780 0.820893 -0.088871 0.032 Uiso 1 1 calc R U . . .
C22 C 0.8485(4) 0.7331(3) 0.0087(3) 0.0263(8) Uani 1 1 d . . . . .
C23 C 0.7320(3) 0.7512(3) 0.0823(3) 0.0226(8) Uani 1 1 d . . . . .
H23A H 0.690201 0.687996 0.116691 0.027 Uiso 1 1 calc R U . . .
C24 C 0.6759(3) 0.8621(3) 0.1061(3) 0.0245(8) Uani 1 1 d . . . . .
H24A H 0.597189 0.871997 0.155282 0.029 Uiso 1 1 calc R U . . .
C25 C 0.9084(4) 0.6166(4) -0.0132(4) 0.0384(10) Uani 1 1 d . . . . .
H25A H 0.866328 0.564744 0.045225 0.058 Uiso 1 1 calc R U . . .
H25B H 0.991646 0.617712 -0.009979 0.058 Uiso 1 1 calc R U . . .
H25C H 0.906552 0.591074 -0.089060 0.058 Uiso 1 1 calc R U . . .
C26 C 0.6821(4) 1.0772(3) 0.0809(4) 0.0379(11) Uani 1 1 d . . . . .
H26A H 0.747290 1.125176 0.087265 0.046 Uiso 1 1 calc R U . . .
C27 C 0.6394(5) 1.1193(4) -0.0233(6) 0.0611(16) Uani 1 1 d . . . . .
H27A H 0.608496 1.198515 -0.011493 0.092 Uiso 1 1 calc R U . . .
H27B H 0.576016 1.073120 -0.032516 0.092 Uiso 1 1 calc R U . . .
H27C H 0.706696 1.113061 -0.092226 0.092 Uiso 1 1 calc R U . . .
C28 C 0.5844(4) 1.0897(4) 0.1911(5) 0.0507(13) Uani 1 1 d . . . . .
H28A H 0.612528 1.053779 0.253469 0.076 Uiso 1 1 calc R U . . .
H28B H 0.513957 1.053342 0.183270 0.076 Uiso 1 1 calc R U . . .
H28C H 0.563249 1.170253 0.208222 0.076 Uiso 1 1 calc R U . . .
C29 C 0.7053(9) 0.3646(8) 0.7513(8) 0.143(4) Uani 0.682(9) 1 d D U P A 1
H29A H 0.773210 0.332603 0.779338 0.171 Uiso 0.682(9) 1 calc R U P A 1
H29B H 0.670270 0.301622 0.721805 0.171 Uiso 0.682(9) 1 calc R U P A 1
Cl3 Cl 0.7542(3) 0.4586(3) 0.6447(3) 0.1443(11) Uani 0.682(9) 1 d D U P A 1
Cl4 Cl 0.5950(8) 0.4342(7) 0.8660(7) 0.268(6) Uani 0.682(9) 1 d D U P A 1
C29' C 0.7053(9) 0.3646(8) 0.7513(8) 0.143(4) Uani 0.318(9) 1 d . . P A 2
H29C H 0.755330 0.292821 0.731961 0.171 Uiso 0.318(9) 1 calc R U P A 2
H29D H 0.718767 0.393927 0.822382 0.171 Uiso 0.318(9) 1 calc R U P A 2
Cl3' Cl 0.7542(3) 0.4586(3) 0.6447(3) 0.1443(11) Uani 0.318(9) 1 d . . P A 2
Cl4' Cl 0.5734(7) 0.3376(10) 0.7765(7) 0.120(4) Uani 0.318(9) 1 d . U P A 2

loop_
_atom_site_aniso_label
_atom_site_aniso_U_11
_atom_site_aniso_U_22
_atom_site_aniso_U_33
_atom_site_aniso_U_23
_atom_site_aniso_U_13
_atom_site_aniso_U_12
Ru1 0.01946(15) 0.01694(14) 0.01550(14) 0.00139(10) -0.00389(11) -0.00295(10)
As1 0.0216(2) 0.0169(2) 0.0153(2) 0.00079(14) -0.00413(16) -0.00386(15)
Cl1 0.0346(5) 0.0234(4) 0.0244(4) -0.0007(3) -0.0108(4) -0.0093(4)
Cl2 0.0209(5) 0.0386(5) 0.0332(5) 0.0083(4) -0.0048(4) 0.0014(4)
N1 0.0298(18) 0.0310(18) 0.0207(16) -0.0005(13) -0.0079(14) 0.0040(14)
N2 0.0230(18) 0.0320(19) 0.0352(19) -0.0016(15) 0.0004(15) -0.0014(14)
N3 0.0318(18) 0.0221(16) 0.0220(16) -0.0004(13) -0.0020(14) -0.0084(13)
C1 0.032(2) 0.0154(17) 0.0211(18) -0.0017(14) -0.0100(17) 0.0027(15)
C2 0.037(2) 0.025(2) 0.032(2) 0.0076(16) -0.0163(19) -0.0080(17)
C3 0.047(3) 0.026(2) 0.042(3) 0.0055(18) -0.026(2) -0.0108(19)
C4 0.049(3) 0.027(2) 0.034(2) -0.0080(17) -0.027(2) 0.0060(18)
C5 0.040(2) 0.037(2) 0.022(2) -0.0065(17) -0.0134(19) 0.0127(19)
C6 0.044(3) 0.104(5) 0.022(2) 0.000(3) -0.008(2) 0.002(3)
C7 0.026(2) 0.026(2) 0.0190(18) -0.0036(15) -0.0029(16) -0.0056(16)
C8 0.034(2) 0.031(2) 0.035(2) 0.0055(18) 0.0018(19) -0.0065(18)
C9 0.046(3) 0.046(3) 0.052(3) 0.008(2) 0.011(2) -0.014(2)
C10 0.029(3) 0.052(3) 0.057(3) -0.002(2) 0.010(2) -0.004(2)
C11 0.029(2) 0.044(3) 0.049(3) -0.002(2) 0.000(2) -0.001(2)
C12 0.034(3) 0.062(4) 0.088(5) 0.012(3) 0.009(3) 0.014(3)
C13 0.025(2) 0.0206(18) 0.0198(18) 0.0003(14) 0.0035(16) -0.0043(15)
C14 0.036(2) 0.027(2) 0.031(2) -0.0030(17) -0.0096(19) 0.0040(17)
C15 0.050(3) 0.029(2) 0.037(2) -0.0023(19) -0.006(2) 0.011(2)
C16 0.051(3) 0.019(2) 0.031(2) 0.0022(17) 0.007(2) 0.0027(18)
C17 0.041(3) 0.023(2) 0.026(2) -0.0034(16) 0.0055(19) -0.0119(17)
C18 0.067(4) 0.032(2) 0.054(3) -0.013(2) -0.010(3) -0.019(2)
C19 0.032(2) 0.0197(18) 0.029(2) 0.0039(15) -0.0184(18) -0.0044(15)
C20 0.036(2) 0.0243(19) 0.0189(18) 0.0078(15) -0.0128(17) -0.0085(16)
C21 0.034(2) 0.032(2) 0.0134(17) 0.0014(15) -0.0032(16) -0.0046(17)
C22 0.040(2) 0.0237(19) 0.0169(18) -0.0007(15) -0.0090(17) -0.0042(16)
C23 0.031(2) 0.0205(18) 0.0191(18) 0.0027(14) -0.0105(16) -0.0084(15)
C24 0.023(2) 0.0259(19) 0.029(2) -0.0007(16) -0.0138(17) -0.0042(15)
C25 0.053(3) 0.028(2) 0.028(2) -0.0052(17) 0.000(2) 0.002(2)
C26 0.033(2) 0.020(2) 0.067(3) 0.006(2) -0.024(2) -0.0041(17)
C27 0.058(3) 0.038(3) 0.102(5) 0.027(3) -0.049(3) -0.007(2)
C28 0.034(3) 0.029(2) 0.084(4) -0.013(2) -0.008(3) 0.0027(19)
C29 0.128(7) 0.138(7) 0.157(8) 0.050(6) -0.038(6) 0.009(6)
Cl3 0.119(2) 0.191(3) 0.135(2) 0.066(2) -0.0487(17) -0.0496(19)
Cl4 0.263(8) 0.200(7) 0.242(9) 0.106(7) 0.071(6) 0.079(6)
C29' 0.128(7) 0.138(7) 0.157(8) 0.050(6) -0.038(6) 0.009(6)
Cl3' 0.119(2) 0.191(3) 0.135(2) 0.066(2) -0.0487(17) -0.0496(19)
Cl4' 0.089(5) 0.191(9) 0.092(5) 0.037(5) -0.030(4) -0.067(5)

loop_
_atom_type_symbol
_atom_type_description
_atom_type_scat_dispersion_real
_atom_type_scat_dispersion_imag
_atom_type_scat_source
C C 0.0181 0.0091 'International Tables Vol C Tables 4.2.6.8 and 6.1.1.4'
H H 0.0000 0.0000 'International Tables Vol C Tables 4.2.6.8 and 6.1.1.4'
N N 0.0311 0.0180 'International Tables Vol C Tables 4.2.6.8 and 6.1.1.4'
Cl Cl 0.3639 0.7018 'International Tables Vol C Tables 4.2.6.8 and 6.1.1.4'
As As -0.9300 1.0051 'International Tables Vol C Tables 4.2.6.8 and 6.1.1.4'
Ru Ru 0.0552 3.2960 'International Tables Vol C Tables 4.2.6.8 and 6.1.1.4'

loop_
_geom_angle_atom_site_label_1
_geom_angle_atom_site_label_2
_geom_angle_atom_site_label_3
_geom_angle
_geom_angle_site_symmetry_1
_geom_angle_site_symmetry_3
_geom_angle_publ_flag
C23 Ru1 C24 38.13(14) . . ?
C23 Ru1 C21 67.80(14) . . ?
C24 Ru1 C21 80.03(15) . . ?
C23 Ru1 C22 37.76(15) . . ?
C24 Ru1 C22 68.61(15) . . ?
C21 Ru1 C22 37.99(14) . . ?
C23 Ru1 C19 68.17(13) . . ?
C24 Ru1 C19 37.30(14) . . ?
C21 Ru1 C19 67.73(15) . . ?
C22 Ru1 C19 81.12(14) . . ?
C23 Ru1 C20 79.90(13) . . ?
C24 Ru1 C20 67.19(14) . . ?
C21 Ru1 C20 37.24(14) . . ?
C22 Ru1 C20 68.11(14) . . ?
C19 Ru1 C20 37.41(15) . . ?
C23 Ru1 Cl1 147.79(11) . . ?
C24 Ru1 Cl1 110.69(10) . . ?
C21 Ru1 Cl1 124.98(10) . . ?
C22 Ru1 Cl1 162.76(10) . . ?
C19 Ru1 Cl1 88.71(10) . . ?
C20 Ru1 Cl1 95.43(10) . . ?
C23 Ru1 Cl2 122.44(10) . . ?
C24 Ru1 Cl2 160.16(10) . . ?
C21 Ru1 Cl2 87.80(11) . . ?
C22 Ru1 Cl2 92.19(11) . . ?
C19 Ru1 Cl2 148.03(11) . . ?
C20 Ru1 Cl2 111.24(11) . . ?
Cl1 Ru1 Cl2 89.12(3) . . ?
C23 Ru1 As1 88.70(9) . . ?
C24 Ru1 As1 97.28(10) . . ?
C21 Ru1 As1 145.37(10) . . ?
C22 Ru1 As1 108.71(10) . . ?
C19 Ru1 As1 127.95(11) . . ?
C20 Ru1 As1 164.39(10) . . ?
Cl1 Ru1 As1 88.52(2) . . ?
Cl2 Ru1 As1 83.86(3) . . ?
C13 As1 C7 100.36(16) . . ?
C13 As1 C1 100.56(15) . . ?
C7 As1 C1 99.95(15) . . ?
C13 As1 Ru1 112.17(11) . . ?
C7 As1 Ru1 118.78(11) . . ?
C1 As1 Ru1 121.59(11) . . ?
C1 N1 C5 117.8(4) . . ?
C7 N2 C11 117.6(4) . . ?
C13 N3 C17 118.4(4) . . ?
N1 C1 C2 124.1(3) . . ?
N1 C1 As1 113.6(3) . . ?
C2 C1 As1 122.3(3) . . ?
C1 C2 C3 117.3(4) . . ?
C1 C2 H2A 121.4 . . ?
C3 C2 H2A 121.4 . . ?
C4 C3 C2 119.6(4) . . ?
C4 C3 H3A 120.2 . . ?
C2 C3 H3A 120.2 . . ?
C3 C4 C5 119.2(4) . . ?
C3 C4 H4A 120.4 . . ?
C5 C4 H4A 120.4 . . ?
N1 C5 C4 121.9(4) . . ?
N1 C5 C6 116.1(4) . . ?
C4 C5 C6 122.0(4) . . ?
C5 C6 H6A 109.5 . . ?
C5 C6 H6B 109.5 . . ?
H6A C6 H6B 109.5 . . ?
C5 C6 H6C 109.5 . . ?
H6A C6 H6C 109.5 . . ?
H6B C6 H6C 109.5 . . ?
N2 C7 C8 124.3(4) . . ?
N2 C7 As1 114.9(3) . . ?
C8 C7 As1 120.7(3) . . ?
C9 C8 C7 117.3(4) . . ?
C9 C8 H8A 121.4 . . ?
C7 C8 H8A 121.4 . . ?
C10 C9 C8 119.3(4) . . ?
C10 C9 H9A 120.4 . . ?
C8 C9 H9A 120.4 . . ?
C9 C10 C11 119.7(5) . . ?
C9 C10 H10A 120.1 . . ?
C11 C10 H10A 120.1 . . ?
N2 C11 C10 121.9(4) . . ?
N2 C11 C12 116.6(4) . . ?
C10 C11 C12 121.5(4) . . ?
C11 C12 H12A 109.5 . . ?
C11 C12 H12B 109.5 . . ?
H12A C12 H12B 109.5 . . ?
C11 C12 H12C 109.5 . . ?
H12A C12 H12C 109.5 . . ?
H12B C12 H12C 109.5 . . ?
N3 C13 C14 123.4(3) . . ?
N3 C13 As1 113.8(3) . . ?
C14 C13 As1 122.7(3) . . ?
C13 C14 C15 117.6(4) . . ?
C13 C14 H14A 121.2 . . ?
C15 C14 H14A 121.2 . . ?
C16 C15 C14 119.7(4) . . ?
C16 C15 H15A 120.2 . . ?
C14 C15 H15A 120.2 . . ?
C15 C16 C17 119.5(4) . . ?
C15 C16 H16A 120.3 . . ?
C17 C16 H16A 120.3 . . ?
N3 C17 C16 121.4(4) . . ?
N3 C17 C18 116.9(4) . . ?
C16 C17 C18 121.7(4) . . ?
C17 C18 H18A 109.5 . . ?
C17 C18 H18B 109.5 . . ?
H18A C18 H18B 109.5 . . ?
C17 C18 H18C 109.5 . . ?
H18A C18 H18C 109.5 . . ?
H18B C18 H18C 109.5 . . ?
C24 C19 C20 118.9(3) . . ?
C24 C19 C26 122.7(4) . . ?
C20 C19 C26 118.4(3) . . ?
C24 C19 Ru1 70.2(2) . . ?
C20 C19 Ru1 71.4(2) . . ?
C26 C19 Ru1 130.1(3) . . ?
C21 C20 C19 120.3(3) . . ?
C21 C20 Ru1 70.2(2) . . ?
C19 C20 Ru1 71.1(2) . . ?
C21 C20 H20A 119.9 . . ?
C19 C20 H20A 119.9 . . ?
Ru1 C20 H20A 131.6 . . ?
C20 C21 C22 121.4(4) . . ?
C20 C21 Ru1 72.5(2) . . ?
C22 C21 Ru1 71.3(2) . . ?
C20 C21 H21A 119.3 . . ?
C22 C21 H21A 119.3 . . ?
Ru1 C21 H21A 129.3 . . ?
C23 C22 C21 117.5(3) . . ?
C23 C22 C25 121.1(4) . . ?
C21 C22 C25 121.3(4) . . ?
C23 C22 Ru1 69.9(2) . . ?
C21 C22 Ru1 70.7(2) . . ?
C25 C22 Ru1 128.5(3) . . ?
C22 C23 C24 121.4(3) . . ?
C22 C23 Ru1 72.4(2) . . ?
C24 C23 Ru1 71.7(2) . . ?
C22 C23 H23A 119.3 . . ?
C24 C23 H23A 119.3 . . ?
Ru1 C23 H23A 129.0 . . ?
C19 C24 C23 120.4(4) . . ?
C19 C24 Ru1 72.5(2) . . ?
C23 C24 Ru1 70.1(2) . . ?
C19 C24 H24A 119.8 . . ?
C23 C24 H24A 119.8 . . ?
Ru1 C24 H24A 130.2 . . ?
C22 C25 H25A 109.5 . . ?
C22 C25 H25B 109.5 . . ?
H25A C25 H25B 109.5 . . ?
C22 C25 H25C 109.5 . . ?
H25A C25 H25C 109.5 . . ?
H25B C25 H25C 109.5 . . ?
C28 C26 C19 113.7(4) . . ?
C28 C26 C27 112.3(4) . . ?
C19 C26 C27 108.2(4) . . ?
C28 C26 H26A 107.4 . . ?
C19 C26 H26A 107.4 . . ?
C27 C26 H26A 107.4 . . ?
C26 C27 H27A 109.5 . . ?
C26 C27 H27B 109.5 . . ?
H27A C27 H27B 109.5 . . ?
C26 C27 H27C 109.5 . . ?
H27A C27 H27C 109.5 . . ?
H27B C27 H27C 109.5 . . ?
C26 C28 H28A 109.5 . . ?
C26 C28 H28B 109.5 . . ?
H28A C28 H28B 109.5 . . ?
C26 C28 H28C 109.5 . . ?
H28A C28 H28C 109.5 . . ?
H28B C28 H28C 109.5 . . ?
Cl3 C29 Cl4 109.5(5) . . ?
Cl3 C29 H29A 109.8 . . ?
Cl4 C29 H29A 109.8 . . ?
Cl3 C29 H29B 109.8 . . ?
Cl4 C29 H29B 109.8 . . ?
H29A C29 H29B 108.2 . . ?
Cl4' C29' Cl3' 116.7(7) . . ?
Cl4' C29' H29C 108.1 . . ?
Cl3' C29' H29C 108.1 . . ?
Cl4' C29' H29D 108.1 . . ?
Cl3' C29' H29D 108.1 . . ?
H29C C29' H29D 107.3 . . ?

loop_
_geom_bond_atom_site_label_1
_geom_bond_atom_site_label_2
_geom_bond_distance
_geom_bond_site_symmetry_2
_geom_bond_publ_flag
Ru1 C23 2.169(4) . ?
Ru1 C24 2.189(4) . ?
Ru1 C21 2.192(4) . ?
Ru1 C22 2.201(4) . ?
Ru1 C19 2.219(4) . ?
Ru1 C20 2.222(3) . ?
Ru1 Cl1 2.4232(9) . ?
Ru1 Cl2 2.4233(9) . ?
Ru1 As1 2.4509(4) . ?
As1 C13 1.953(4) . ?
As1 C7 1.956(4) . ?
As1 C1 1.961(4) . ?
N1 C1 1.335(5) . ?
N1 C5 1.347(5) . ?
N2 C7 1.330(5) . ?
N2 C11 1.350(6) . ?
N3 C13 1.337(5) . ?
N3 C17 1.345(5) . ?
C1 C2 1.383(6) . ?
C2 C3 1.390(6) . ?
C2 H2A 0.9500 . ?
C3 C4 1.374(6) . ?
C3 H3A 0.9500 . ?
C4 C5 1.388(6) . ?
C4 H4A 0.9500 . ?
C5 C6 1.505(7) . ?
C6 H6A 0.9800 . ?
C6 H6B 0.9800 . ?
C6 H6C 0.9800 . ?
C7 C8 1.387(6) . ?
C8 C9 1.384(7) . ?
C8 H8A 0.9500 . ?
C9 C10 1.377(7) . ?
C9 H9A 0.9500 . ?
C10 C11 1.378(7) . ?
C10 H10A 0.9500 . ?
C11 C12 1.501(7) . ?
C12 H12A 0.9800 . ?
C12 H12B 0.9800 . ?
C12 H12C 0.9800 . ?
C13 C14 1.380(6) . ?
C14 C15 1.390(6) . ?
C14 H14A 0.9500 . ?
C15 C16 1.364(7) . ?
C15 H15A 0.9500 . ?
C16 C17 1.392(6) . ?
C16 H16A 0.9500 . ?
C17 C18 1.493(6) . ?
C18 H18A 0.9800 . ?
C18 H18B 0.9800 . ?
C18 H18C 0.9800 . ?
C19 C24 1.410(5) . ?
C19 C20 1.424(6) . ?
C19 C26 1.512(5) . ?
C20 C21 1.410(6) . ?
C20 H20A 0.9500 . ?
C21 C22 1.430(5) . ?
C21 H21A 0.9500 . ?
C22 C23 1.414(6) . ?
C22 C25 1.496(6) . ?
C23 C24 1.423(5) . ?
C23 H23A 0.9500 . ?
C24 H24A 0.9500 . ?
C25 H25A 0.9800 . ?
C25 H25B 0.9800 . ?
C25 H25C 0.9800 . ?
C26 C28 1.506(7) . ?
C26 C27 1.538(7) . ?
C26 H26A 1.0000 . ?
C27 H27A 0.9800 . ?
C27 H27B 0.9800 . ?
C27 H27C 0.9800 . ?
C28 H28A 0.9800 . ?
C28 H28B 0.9800 . ?
C28 H28C 0.9800 . ?
C29 Cl3 1.697(7) . ?
C29 Cl4 1.788(8) . ?
C29 H29A 0.9900 . ?
C29 H29B 0.9900 . ?
C29' Cl4' 1.537(12) . ?
C29' Cl3' 1.697(7) . ?
C29' H29C 0.9900 . ?
C29' H29D 0.9900 . ?

loop_
_geom_torsion_atom_site_label_1
_geom_torsion_atom_site_label_2
_geom_torsion_atom_site_label_3
_geom_torsion_atom_site_label_4
_geom_torsion
_geom_torsion_site_symmetry_1
_geom_torsion_site_symmetry_2
_geom_torsion_site_symmetry_3
_geom_torsion_site_symmetry_4
_geom_torsion_publ_flag
C5 N1 C1 C2 2.8(6) . . . . ?
C5 N1 C1 As1 -178.2(3) . . . . ?
N1 C1 C2 C3 -2.4(6) . . . . ?
As1 C1 C2 C3 178.7(3) . . . . ?
C1 C2 C3 C4 -0.3(6) . . . . ?
C2 C3 C4 C5 2.3(6) . . . . ?
C1 N1 C5 C4 -0.6(6) . . . . ?
C1 N1 C5 C6 -179.0(4) . . . . ?
C3 C4 C5 N1 -2.0(6) . . . . ?
C3 C4 C5 C6 176.4(4) . . . . ?
C11 N2 C7 C8 1.4(6) . . . . ?
C11 N2 C7 As1 -174.6(3) . . . . ?
N2 C7 C8 C9 -0.2(7) . . . . ?
As1 C7 C8 C9 175.6(4) . . . . ?
C7 C8 C9 C10 -1.2(8) . . . . ?
C8 C9 C10 C11 1.4(8) . . . . ?
C7 N2 C11 C10 -1.2(7) . . . . ?
C7 N2 C11 C12 178.8(5) . . . . ?
C9 C10 C11 N2 -0.2(8) . . . . ?
C9 C10 C11 C12 179.8(6) . . . . ?
C17 N3 C13 C14 0.9(6) . . . . ?
C17 N3 C13 As1 179.9(3) . . . . ?
N3 C13 C14 C15 -1.6(6) . . . . ?
As1 C13 C14 C15 179.5(3) . . . . ?
C13 C14 C15 C16 0.5(6) . . . . ?
C14 C15 C16 C17 1.2(7) . . . . ?
C13 N3 C17 C16 1.0(6) . . . . ?
C13 N3 C17 C18 -177.7(4) . . . . ?
C15 C16 C17 N3 -2.0(6) . . . . ?
C15 C16 C17 C18 176.5(4) . . . . ?
C24 C19 C20 C21 -1.4(5) . . . . ?
C26 C19 C20 C21 178.3(3) . . . . ?
Ru1 C19 C20 C21 52.2(3) . . . . ?
C24 C19 C20 Ru1 -53.6(3) . . . . ?
C26 C19 C20 Ru1 126.2(3) . . . . ?
C19 C20 C21 C22 1.6(5) . . . . ?
Ru1 C20 C21 C22 54.2(3) . . . . ?
C19 C20 C21 Ru1 -52.6(3) . . . . ?
C20 C21 C22 C23 -1.2(5) . . . . ?
Ru1 C21 C22 C23 53.5(3) . . . . ?
C20 C21 C22 C25 -178.7(4) . . . . ?
Ru1 C21 C22 C25 -124.0(4) . . . . ?
C20 C21 C22 Ru1 -54.7(3) . . . . ?
C21 C22 C23 C24 0.7(5) . . . . ?
C25 C22 C23 C24 178.2(4) . . . . ?
Ru1 C22 C23 C24 54.6(3) . . . . ?
C21 C22 C23 Ru1 -53.9(3) . . . . ?
C25 C22 C23 Ru1 123.6(4) . . . . ?
C20 C19 C24 C23 0.9(5) . . . . ?
C26 C19 C24 C23 -178.8(3) . . . . ?
Ru1 C19 C24 C23 -53.2(3) . . . . ?
C20 C19 C24 Ru1 54.2(3) . . . . ?
C26 C19 C24 Ru1 -125.6(4) . . . . ?
C22 C23 C24 C19 -0.6(5) . . . . ?
Ru1 C23 C24 C19 54.3(3) . . . . ?
C22 C23 C24 Ru1 -54.9(3) . . . . ?
C24 C19 C26 C28 22.4(6) . . . . ?
C20 C19 C26 C28 -157.4(4) . . . . ?
Ru1 C19 C26 C28 -68.4(5) . . . . ?
C24 C19 C26 C27 -103.2(5) . . . . ?
C20 C19 C26 C27 77.1(5) . . . . ?
Ru1 C19 C26 C27 166.0(3) . . . . ?
